data_7119490
loop_
_publ_author_name
'Thrimurtulu, Neetipalli'
'Nallagonda, Rajender'
'Volla, Chandra M. R.'

_publ_section_title
;
 Cobalt-catalyzed aryl C-H activation and highly regioselective
 intermolecular annulation of sulfonamides with allenes.
;
_journal_issue 11
_journal_name_full 'Chemical communications (Cambridge, England)'
_journal_page_first 1872
_journal_page_last 1875
_journal_paper_doi 10.1039/c6cc08622e
_journal_volume 53
_journal_year 2017
_chemical_formula_moiety 'C31 H26 N2 O3 P S, C H Cl3'
_chemical_formula_sum 'C32 H27 Cl3 N2 O3 P S'
_chemical_formula_weight 656.93
_space_group_crystal_system monoclinic
_space_group_IT_number 9
_space_group_name_Hall 'I -2ya'
_space_group_name_H-M_alt 'I 1 a 1'
_symmetry_space_group_name_Hall 'I -2ya'
_symmetry_space_group_name_H-M 'I 1 a 1'
_atom_sites_solution_hydrogens geom
_audit_creation_date 2016-06-02
_audit_creation_method
;
Olex2 1.2-alpha
(compiled 2015.10.28 svn.r3245 for OlexSys, GUI svn.r5128)
;
_audit_update_record
;
2016-09-15 deposited with the CCDC.
2017-01-16 downloaded from the CCDC.
;
_cell_angle_alpha 90
_cell_angle_beta 93.511(3)
_cell_angle_gamma 90
_cell_formula_units_Z 4
_cell_length_a 9.6757(3)
_cell_length_b 24.7111(7)
_cell_length_c 12.3147(4)
_cell_measurement_reflns_used 20873
_cell_measurement_temperature 150
_cell_measurement_theta_max 29.6570
_cell_measurement_theta_min 2.2460
_cell_volume 2938.88(16)
_computing_cell_refinement 'CrysAlisPro 1.171.38.43 (Rigaku OD, 2015)'
_computing_data_collection 'CrysAlisPro 1.171.38.43 (Rigaku OD, 2015)'
_computing_data_reduction 'CrysAlisPro 1.171.38.43 (Rigaku OD, 2015)'
_computing_molecular_graphics 'Olex2 (Dolomanov et al., 2009)'
_computing_publication_material 'Olex2 (Dolomanov et al., 2009)'
_computing_structure_refinement 'ShelXL (Sheldrick, 2015)'
_computing_structure_solution 'ShelXT (Sheldrick, 2015)'
_diffrn_ambient_temperature 150
_diffrn_detector 'CCD plate'
_diffrn_measured_fraction_theta_full 0.998
_diffrn_measured_fraction_theta_max 0.998
_diffrn_measurement_details
;
List of Runs (angles in degrees, time in seconds):

  # Type    Start    End  Width  t~exp~   \w     \q     \k     \f   Frames
#--------------------------------------------------------------------------
  1  \w    -94.00  70.00   0.50   16.00    --  -20.00   0.00  36.00  328
  2  \w    -70.00  19.00   0.50   16.00    --  -20.00 -72.00-180.00  178
  3  \w    -73.00   5.00   0.50   16.00    --  -20.00 -72.00  36.00  156
  4  \w    -63.00 -13.00   0.50   16.00    --  -20.00 -72.00 -36.00  100
  5  \w    -59.00 -28.50   0.50   16.00    --  -20.00  72.00-180.00   61
  6  \w    -20.00  10.00   0.50   16.00    --  -20.00  72.00-108.00   60
  7  \w   -110.00  70.00   0.50   16.00    --  -20.00   0.00 108.00  360
  8  \w    -81.00  19.00   0.50   16.00    --  -20.00 -72.00-108.00  200
  9  \w    -84.50  19.00   0.50   16.00    --  -20.00 -72.00 108.00  207
 10  \w    -44.00   0.00   0.50   16.00    --  -20.00  72.00  36.00   88
 11  \w   -110.00  30.50   0.50   16.00    --  -20.00   0.00-180.00  281
 12  \w    -78.00  19.00   0.50   16.00    --  -20.00 -72.00 108.00  194
 13  \w    -78.00  19.00   0.50   16.00    --  -20.00 -72.00 -72.00  194
 14  \w    -57.50  24.00   0.50   16.00    --  -20.00   0.00-108.00  163
 15  \w    -30.00   0.00   0.50   16.00    --  -20.00  72.00  36.00   60
 16  \w    -36.00  40.50   0.50   16.00    --  -20.00  72.00 108.00  153
;
_diffrn_measurement_device 'abstract diffractometer'
_diffrn_measurement_device_type 'dtrek-CrysAlisPro-abstract goniometer imported rigaku-d*trek images'
_diffrn_measurement_method '\w scans'
_diffrn_orient_matrix_type 'CrysAlisPro convention (1999,Acta A55,543-557)'
_diffrn_orient_matrix_UB_11 0.0726690000
_diffrn_orient_matrix_UB_12 0.0040789000
_diffrn_orient_matrix_UB_13 0.0018195000
_diffrn_orient_matrix_UB_21 0.0102331000
_diffrn_orient_matrix_UB_22 -0.0282982000
_diffrn_orient_matrix_UB_23 -0.0049223000
_diffrn_orient_matrix_UB_31 -0.0030624000
_diffrn_orient_matrix_UB_32 0.0025435000
_diffrn_orient_matrix_UB_33 -0.0574628000
_diffrn_radiation_monochromator graphite
_diffrn_radiation_probe x-ray
_diffrn_radiation_type MoK\a
_diffrn_radiation_wavelength 0.71073
_diffrn_reflns_av_R_equivalents 0.1030
_diffrn_reflns_av_unetI/netI 0.0455
_diffrn_reflns_Laue_measured_fraction_full 0.998
_diffrn_reflns_Laue_measured_fraction_max 0.998
_diffrn_reflns_limit_h_max 11
_diffrn_reflns_limit_h_min -11
_diffrn_reflns_limit_k_max 29
_diffrn_reflns_limit_k_min -29
_diffrn_reflns_limit_l_max 14
_diffrn_reflns_limit_l_min -14
_diffrn_reflns_number 37874
_diffrn_reflns_point_group_measured_fraction_full 0.998
_diffrn_reflns_point_group_measured_fraction_max 0.998
_diffrn_reflns_theta_full 24.998
_diffrn_reflns_theta_max 24.998
_diffrn_reflns_theta_min 2.264
_diffrn_source 'fine-focus sealed X-ray tube'
_diffrn_source_type 'Enhance (Mo) X-ray Source'
_exptl_absorpt_coefficient_mu 0.476
_exptl_absorpt_correction_T_max 1.00000
_exptl_absorpt_correction_T_min 0.78794
_exptl_absorpt_correction_type multi-scan
_exptl_absorpt_process_details
;
CrysAlisPro 1.171.38.43 (Rigaku Oxford Diffraction, 2015)
Empirical absorption correction using spherical harmonics,
 implemented in SCALE3 ABSPACK scaling algorithm.
;
_exptl_crystal_colour colourless
_exptl_crystal_colour_primary colourless
_exptl_crystal_density_diffrn 1.485
_exptl_crystal_description plate
_exptl_crystal_F_000 1356
_exptl_crystal_size_max 0.143
_exptl_crystal_size_mid 0.09
_exptl_crystal_size_min 0.056
_refine_diff_density_max 0.637
_refine_diff_density_min -0.705
_refine_diff_density_rms 0.133
_refine_ls_abs_structure_details
;
 Flack x determined using 2149 quotients [(I+)-(I-)]/[(I+)+(I-)]
 (Parsons, Flack and Wagner, Acta Cryst. B69 (2013) 249-259).
;
_refine_ls_abs_structure_Flack 1.01(3)
_refine_ls_extinction_method none
_refine_ls_goodness_of_fit_ref 1.101
_refine_ls_hydrogen_treatment constr
_refine_ls_matrix_type full
_refine_ls_number_parameters 380
_refine_ls_number_reflns 5180
_refine_ls_number_restraints 8
_refine_ls_restrained_S_all 1.101
_refine_ls_R_factor_all 0.0715
_refine_ls_R_factor_gt 0.0660
_refine_ls_shift/su_max 0.000
_refine_ls_shift/su_mean 0.000
_refine_ls_structure_factor_coef Fsqd
_refine_ls_weighting_details 'w=1/[\s^2^(Fo^2^)+(0.1208P)^2^+4.9391P] where P=(Fo^2^+2Fc^2^)/3'
_refine_ls_weighting_scheme calc
_refine_ls_wR_factor_gt 0.1765
_refine_ls_wR_factor_ref 0.1851
_reflns_Friedel_coverage 0.993
_reflns_Friedel_fraction_full 0.997
_reflns_Friedel_fraction_max 0.997
_reflns_number_gt 4846
_reflns_number_total 5180
_reflns_threshold_expression 'I > 2\s(I)'
_cod_data_source_file c6cc08622e2.cif
_cod_data_source_block cmrv-nt-3-99_mo
_cod_depositor_comments 'Adding full bibliography for 7119490--7119492.cif.'
_cod_original_cell_volume 2938.90(15)
_cod_database_code 7119490
_chemical_oxdiff_formula 'C31 H25 N2 O3 P1 S1'
_shelx_space_group_comment
;
The symmetry employed for this shelxl refinement is uniquely defined
by the following loop, which should always be used as a source of
symmetry information in preference to the above space-group names.
They are only intended as comments.
;
_reflns_odcompleteness_completeness 95.35
_reflns_odcompleteness_iscentric 1
_reflns_odcompleteness_theta 31.13
_olex2_refinement_description
;
1. Fixed Uiso
 At 1.2 times of:
  All C(H) groups, All C(H,H) groups, All N(H) groups
 At 1.5 times of:
  All C(H,H,H) groups
2. Uiso/Uaniso restraints and constraints
Uanis(C32) \\sim Ueq: with sigma of 0.001 and sigma for terminal atoms of 0.001
3.a Ternary CH refined with riding coordinates:
 C32(H32)
3.b Secondary CH2 refined with riding coordinates:
 C19(H19A,H19B)
3.c Aromatic/amide H refined with riding coordinates:
 N1(H1), C28(H28), C15(H15), C29(H29), C21(H21), C22(H22), C23(H23), C7(H7),
 C27(H27), C25(H25), C17(H17), C5(H5), C31(H31), C24(H24), C30(H30), C2(H2),
 C11(H11), C1(H1A), C3(H3), C12(H12), C6(H6)
3.d Idealised Me refined as rotating group:
 C14(H14A,H14B,H14C)
;
_shelx_shelxl_version_number 2014/7
_olex2_submission_special_instructions 'No special instructions were received'
_oxdiff_exptl_absorpt_empirical_details
;
Empirical correction (ABSPACK) includes:
- Absorption correction using spherical harmonics
- Frame scaling
- Detector area scaling
;
_oxdiff_exptl_absorpt_empirical_full_max 3.833
_oxdiff_exptl_absorpt_empirical_full_min 0.723

loop_
_space_group_symop_operation_xyz
'x, y, z'
'x+1/2, -y, z'
'x+1/2, y+1/2, z+1/2'
'x+1, -y+1/2, z+1/2'

loop_
_atom_site_label
_atom_site_type_symbol
_atom_site_fract_x
_atom_site_fract_y
_atom_site_fract_z
_atom_site_U_iso_or_equiv
_atom_site_adp_type
_atom_site_occupancy
_atom_site_site_symmetry_order
_atom_site_calc_flag
_atom_site_refinement_flags_posn
_atom_site_refinement_flags_adp
S1 S -0.31034(16) -0.65214(7) -0.15730(13) 0.0258(4) Uani 1 1 d . .
P1 P -0.67379(17) -0.75273(6) -0.24264(14) 0.0222(4) Uani 1 1 d . .
Cl1 Cl -0.5230(5) -0.46294(16) -0.6892(4) 0.0966(12) Uani 1 1 d . .
Cl2 Cl -0.5120(5) -0.4649(2) -0.9143(4) 0.1152(15) Uani 1 1 d . .
O2 O -0.3025(5) -0.7052(2) -0.1100(4) 0.0326(12) Uani 1 1 d . .
Cl3 Cl -0.2746(5) -0.4353(2) -0.7797(4) 0.1164(15) Uani 1 1 d . .
O3 O -0.6827(5) -0.7302(2) -0.1309(4) 0.0300(11) Uani 1 1 d . .
O1 O -0.2986(5) -0.6060(2) -0.0872(4) 0.0346(12) Uani 1 1 d . .
N1 N -0.5417(7) -0.5726(3) -0.3950(6) 0.0362(15) Uani 1 1 d . .
H1 H -0.4835 -0.5988 -0.4081 0.043 Uiso 1 1 calc R .
C28 C -0.9904(8) -0.8104(3) -0.4477(6) 0.0291(15) Uani 1 1 d . .
H28 H -1.0042 -0.8224 -0.5209 0.035 Uiso 1 1 calc R .
N2 N -0.4575(6) -0.6472(2) -0.2319(4) 0.0226(12) Uani 1 1 d . .
C20 C -0.5549(7) -0.8096(3) -0.2429(5) 0.0246(14) Uani 1 1 d . .
C16 C -0.2268(7) -0.6736(3) -0.3565(6) 0.0246(14) Uani 1 1 d . .
C15 C -0.1300(7) -0.6720(3) -0.4359(6) 0.0284(15) Uani 1 1 d . .
H15 H -0.1510 -0.6897 -0.5034 0.034 Uiso 1 1 calc R .
C29 C -1.0995(8) -0.8090(3) -0.3818(6) 0.0313(15) Uani 1 1 d . .
H29 H -1.1881 -0.8213 -0.4089 0.038 Uiso 1 1 calc R .
C21 C -0.5076(7) -0.8304(3) -0.1447(6) 0.0310(16) Uani 1 1 d . .
H21 H -0.5376 -0.8147 -0.0796 0.037 Uiso 1 1 calc R .
C13 C -0.0037(7) -0.6453(3) -0.4195(6) 0.0286(15) Uani 1 1 d . .
C22 C -0.4170(9) -0.8737(3) -0.1380(6) 0.0374(17) Uani 1 1 d . .
H22 H -0.3846 -0.8877 -0.0693 0.045 Uiso 1 1 calc R .
C23 C -0.3740(8) -0.8965(3) -0.2340(7) 0.0366(17) Uani 1 1 d . .
H23 H -0.3118 -0.9263 -0.2304 0.044 Uiso 1 1 calc R .
C14 C 0.0982(9) -0.6430(4) -0.5075(7) 0.0424(19) Uani 1 1 d . .
H14A H 0.1529 -0.6764 -0.5063 0.064 Uiso 1 1 calc GR .
H14B H 0.1599 -0.6119 -0.4947 0.064 Uiso 1 1 calc GR .
H14C H 0.0478 -0.6392 -0.5786 0.064 Uiso 1 1 calc GR .
C7 C -0.6119(9) -0.6026(3) -0.1129(7) 0.0363(17) Uani 1 1 d . .
H7 H -0.5886 -0.6289 -0.0586 0.044 Uiso 1 1 calc R .
C27 C -0.8592(8) -0.7940(3) -0.4073(6) 0.0282(15) Uani 1 1 d . .
H27 H -0.7825 -0.7964 -0.4518 0.034 Uiso 1 1 calc R .
C25 C -0.5114(8) -0.8324(3) -0.3392(6) 0.0293(15) Uani 1 1 d . .
H25 H -0.5433 -0.8182 -0.4080 0.035 Uiso 1 1 calc R .
C8 C -0.5544(7) -0.6061(3) -0.2122(6) 0.0269(15) Uani 1 1 d . .
C19 C -0.6168(7) -0.7056(3) -0.3444(5) 0.0237(13) Uani 1 1 d . .
H19A H -0.6213 -0.7240 -0.4160 0.028 Uiso 1 1 calc R .
H19B H -0.6819 -0.6747 -0.3497 0.028 Uiso 1 1 calc R .
C17 C -0.3623(7) -0.6984(3) -0.3758(5) 0.0223(13) Uani 1 1 d . .
H17 H -0.3733 -0.7260 -0.4295 0.027 Uiso 1 1 calc R .
C5 C -0.7411(9) -0.5229(4) -0.1668(9) 0.051(2) Uani 1 1 d . .
H5 H -0.8028 -0.4947 -0.1497 0.061 Uiso 1 1 calc R .
C31 C -0.9540(7) -0.7720(3) -0.2367(6) 0.0259(14) Uani 1 1 d . .
H31 H -0.9421 -0.7581 -0.1649 0.031 Uiso 1 1 calc R .
C24 C -0.4200(8) -0.8766(3) -0.3327(6) 0.0329(16) Uani 1 1 d . .
H24 H -0.3903 -0.8927 -0.3974 0.040 Uiso 1 1 calc R .
C30 C -1.0819(7) -0.7899(3) -0.2757(7) 0.0324(15) Uani 1 1 d . .
H30 H -1.1580 -0.7892 -0.2304 0.039 Uiso 1 1 calc R .
C2 C -0.6767(12) -0.4950(4) -0.4547(9) 0.059(3) Uani 1 1 d . .
H2 H -0.7044 -0.4712 -0.5125 0.070 Uiso 1 1 calc R .
C9 C -0.5938(7) -0.5670(3) -0.2953(6) 0.0267(14) Uani 1 1 d . .
C11 C -0.0677(7) -0.6206(3) -0.2388(6) 0.0304(15) Uani 1 1 d . .
H11 H -0.0463 -0.6031 -0.1712 0.036 Uiso 1 1 calc R .
C26 C -0.8410(7) -0.7743(3) -0.3022(6) 0.0249(14) Uani 1 1 d . .
C1 C -0.5820(11) -0.5372(4) -0.4717(8) 0.051(2) Uani 1 1 d . .
H1A H -0.5453 -0.5404 -0.5413 0.061 Uiso 1 1 calc R .
C3 C -0.7282(9) -0.4888(3) -0.3548(9) 0.052(2) Uani 1 1 d . .
H3 H -0.7907 -0.4603 -0.3417 0.062 Uiso 1 1 calc R .
C12 C 0.0271(8) -0.6199(3) -0.3201(7) 0.0325(16) Uani 1 1 d . .
H12 H 0.1133 -0.6019 -0.3074 0.039 Uiso 1 1 calc R .
C10 C -0.1915(7) -0.6468(3) -0.2574(6) 0.0239(14) Uani 1 1 d . .
C18 C -0.4728(7) -0.6842(2) -0.3214(5) 0.0214(13) Uani 1 1 d . .
C6 C -0.7041(10) -0.5610(4) -0.0904(9) 0.051(2) Uani 1 1 d . .
H6 H -0.7415 -0.5594 -0.0210 0.061 Uiso 1 1 calc R .
C4 C -0.6876(8) -0.5252(3) -0.2723(8) 0.0388(19) Uani 1 1 d . .
C32 C -0.4552(15) -0.4422(6) -0.7898(12) 0.080(4) Uani 1 1 d . U
H32 H -0.4862 -0.4036 -0.7925 0.096 Uiso 1 1 calc R .

loop_
_atom_site_aniso_label
_atom_site_aniso_U_11
_atom_site_aniso_U_22
_atom_site_aniso_U_33
_atom_site_aniso_U_23
_atom_site_aniso_U_13
_atom_site_aniso_U_12
S1 0.0258(8) 0.0266(8) 0.0241(8) 0.0003(6) -0.0057(6) -0.0041(7)
P1 0.0235(8) 0.0226(8) 0.0205(8) -0.0032(6) 0.0005(6) -0.0036(6)
Cl1 0.103(3) 0.083(2) 0.107(3) 0.009(2) 0.039(2) -0.0129(19)
Cl2 0.123(3) 0.126(3) 0.094(3) 0.002(2) -0.012(2) -0.043(3)
O2 0.034(3) 0.033(3) 0.030(3) 0.011(2) -0.006(2) -0.004(2)
Cl3 0.102(3) 0.129(4) 0.116(3) -0.002(3) -0.008(3) -0.013(3)
O3 0.035(3) 0.033(3) 0.022(2) -0.007(2) 0.004(2) -0.001(2)
O1 0.037(3) 0.038(3) 0.028(3) -0.010(2) -0.001(2) -0.010(2)
N1 0.035(3) 0.026(3) 0.047(4) 0.006(3) -0.003(3) 0.007(3)
C28 0.030(4) 0.028(3) 0.029(4) 0.003(3) -0.003(3) -0.010(3)
N2 0.023(3) 0.022(3) 0.023(3) -0.004(2) -0.005(2) -0.001(2)
C20 0.024(3) 0.023(3) 0.026(3) 0.000(3) -0.002(3) -0.008(3)
C16 0.024(3) 0.021(3) 0.028(3) 0.004(3) -0.004(3) 0.001(2)
C15 0.027(3) 0.026(3) 0.031(4) 0.002(3) -0.003(3) -0.003(3)
C29 0.024(3) 0.031(4) 0.039(4) 0.008(3) -0.002(3) -0.005(3)
C21 0.032(4) 0.028(4) 0.033(4) -0.004(3) -0.002(3) -0.001(3)
C13 0.025(3) 0.032(4) 0.028(4) 0.005(3) -0.004(3) 0.001(3)
C22 0.038(4) 0.042(4) 0.031(4) 0.008(3) -0.011(3) 0.003(3)
C23 0.024(4) 0.026(4) 0.060(5) 0.003(3) 0.005(3) 0.002(3)
C14 0.033(4) 0.057(5) 0.037(4) 0.006(4) 0.000(3) -0.011(4)
C7 0.038(4) 0.037(4) 0.035(4) -0.009(3) 0.004(3) -0.001(3)
C27 0.029(4) 0.027(3) 0.029(4) 0.001(3) 0.003(3) -0.006(3)
C25 0.034(4) 0.024(3) 0.029(4) 0.001(3) 0.004(3) 0.001(3)
C8 0.021(3) 0.021(3) 0.038(4) -0.009(3) -0.001(3) -0.003(3)
C19 0.025(3) 0.021(3) 0.025(3) 0.000(2) -0.005(3) -0.004(3)
C17 0.022(3) 0.019(3) 0.026(3) 0.002(2) 0.000(3) -0.001(2)
C5 0.037(4) 0.043(5) 0.073(6) -0.029(5) 0.004(4) 0.005(4)
C31 0.027(3) 0.025(3) 0.027(3) 0.002(3) 0.006(3) 0.004(3)
C24 0.032(4) 0.029(4) 0.040(4) -0.001(3) 0.012(3) -0.004(3)
C30 0.021(3) 0.037(4) 0.039(4) 0.001(3) 0.001(3) 0.000(3)
C2 0.069(6) 0.031(4) 0.072(7) 0.010(4) -0.025(6) 0.014(4)
C9 0.022(3) 0.021(3) 0.036(4) -0.004(3) -0.004(3) -0.002(3)
C11 0.029(4) 0.025(3) 0.036(4) 0.001(3) -0.008(3) -0.006(3)
C26 0.027(3) 0.021(3) 0.026(3) 0.001(3) -0.002(3) -0.004(3)
C1 0.060(6) 0.044(5) 0.047(5) 0.007(4) -0.009(4) 0.005(4)
C3 0.039(4) 0.026(4) 0.087(7) -0.013(4) -0.023(5) 0.006(3)
C12 0.025(3) 0.030(4) 0.042(4) 0.001(3) -0.002(3) -0.004(3)
C10 0.024(3) 0.023(3) 0.024(3) 0.002(3) -0.007(3) 0.000(3)
C18 0.026(3) 0.018(3) 0.020(3) 0.000(2) -0.004(2) -0.003(2)
C6 0.047(5) 0.051(5) 0.057(6) -0.024(5) 0.014(4) -0.003(4)
C4 0.026(4) 0.027(4) 0.062(5) -0.012(3) -0.008(4) -0.004(3)
C32 0.080(4) 0.081(4) 0.080(4) -0.0016(15) 0.0043(15) 0.0025(15)

loop_
_atom_type_symbol
_atom_type_description
_atom_type_scat_dispersion_real
_atom_type_scat_dispersion_imag
_atom_type_scat_source
C C 0.0033 0.0016 'International Tables Vol C Tables 4.2.6.8 and 6.1.1.4'
H H 0.0000 0.0000 'International Tables Vol C Tables 4.2.6.8 and 6.1.1.4'
Cl Cl 0.1484 0.1585 'International Tables Vol C Tables 4.2.6.8 and 6.1.1.4'
N N 0.0061 0.0033 'International Tables Vol C Tables 4.2.6.8 and 6.1.1.4'
O O 0.0106 0.0060 'International Tables Vol C Tables 4.2.6.8 and 6.1.1.4'
P P 0.1023 0.0942 'International Tables Vol C Tables 4.2.6.8 and 6.1.1.4'
S S 0.1246 0.1234 'International Tables Vol C Tables 4.2.6.8 and 6.1.1.4'

loop_
_geom_angle_atom_site_label_1
_geom_angle_atom_site_label_2
_geom_angle_atom_site_label_3
_geom_angle
O2 S1 N2 108.5(3)
O2 S1 C10 109.6(3)
O1 S1 O2 118.9(3)
O1 S1 N2 108.1(3)
O1 S1 C10 109.6(3)
N2 S1 C10 100.7(3)
O3 P1 C20 111.3(3)
O3 P1 C19 115.7(3)
O3 P1 C26 112.5(3)
C20 P1 C19 105.9(3)
C26 P1 C20 108.7(3)
C26 P1 C19 102.1(3)
C9 N1 H1 121.1
C1 N1 H1 121.1
C1 N1 C9 117.7(7)
C29 C28 H28 120.0
C29 C28 C27 119.9(7)
C27 C28 H28 120.0
C8 N2 S1 121.1(4)
C8 N2 C18 123.6(5)
C18 N2 S1 115.1(4)
C21 C20 P1 117.8(5)
C21 C20 C25 119.8(7)
C25 C20 P1 122.4(5)
C15 C16 C17 122.3(6)
C15 C16 C10 117.1(6)
C10 C16 C17 120.5(6)
C16 C15 H15 118.9
C13 C15 C16 122.2(7)
C13 C15 H15 118.9
C28 C29 H29 119.6
C28 C29 C30 120.7(7)
C30 C29 H29 119.6
C20 C21 H21 119.4
C20 C21 C22 121.3(7)
C22 C21 H21 119.4
C15 C13 C14 121.3(7)
C12 C13 C15 118.7(7)
C12 C13 C14 120.0(7)
C21 C22 H22 120.5
C21 C22 C23 118.9(7)
C23 C22 H22 120.5
C22 C23 H23 119.6
C24 C23 C22 120.9(7)
C24 C23 H23 119.6
C13 C14 H14A 109.5
C13 C14 H14B 109.5
C13 C14 H14C 109.5
H14A C14 H14B 109.5
H14A C14 H14C 109.5
H14B C14 H14C 109.5
C8 C7 H7 119.4
C8 C7 C6 121.2(8)
C6 C7 H7 119.4
C28 C27 H27 120.1
C26 C27 C28 119.7(7)
C26 C27 H27 120.1
C20 C25 H25 120.5
C20 C25 C24 119.0(7)
C24 C25 H25 120.5
N2 C8 C9 120.6(6)
C7 C8 N2 120.4(7)
C7 C8 C9 119.0(6)
P1 C19 H19A 108.7
P1 C19 H19B 108.7
H19A C19 H19B 107.6
C18 C19 P1 114.4(5)
C18 C19 H19A 108.7
C18 C19 H19B 108.7
C16 C17 H17 118.5
C18 C17 C16 123.1(6)
C18 C17 H17 118.5
C6 C5 H5 119.8
C6 C5 C4 120.4(8)
C4 C5 H5 119.8
C30 C31 H31 119.8
C30 C31 C26 120.4(7)
C26 C31 H31 119.8
C23 C24 C25 120.2(7)
C23 C24 H24 119.9
C25 C24 H24 119.9
C29 C30 H30 120.2
C31 C30 C29 119.6(7)
C31 C30 H30 120.2
C1 C2 H2 120.2
C3 C2 H2 120.2
C3 C2 C1 119.6(8)
N1 C9 C8 118.4(6)
N1 C9 C4 122.2(7)
C4 C9 C8 119.5(7)
C12 C11 H11 120.2
C10 C11 H11 120.2
C10 C11 C12 119.5(7)
C27 C26 P1 122.7(5)
C27 C26 C31 119.6(6)
C31 C26 P1 117.7(5)
N1 C1 C2 123.0(9)
N1 C1 H1A 118.5
C2 C1 H1A 118.5
C2 C3 H3 120.6
C2 C3 C4 118.9(8)
C4 C3 H3 120.6
C13 C12 C11 120.6(7)
C13 C12 H12 119.7
C11 C12 H12 119.7
C16 C10 S1 116.2(5)
C11 C10 S1 121.8(6)
C11 C10 C16 121.9(7)
N2 C18 C19 114.9(6)
C17 C18 N2 120.2(6)
C17 C18 C19 124.9(6)
C7 C6 H6 119.5
C5 C6 C7 121.0(9)
C5 C6 H6 119.5
C9 C4 C5 118.9(8)
C3 C4 C5 122.4(8)
C3 C4 C9 118.7(8)
Cl1 C32 Cl2 119.5(9)
Cl1 C32 Cl3 116.9(9)
Cl1 C32 H32 101.8
Cl2 C32 Cl3 111.3(8)
Cl2 C32 H32 101.8
Cl3 C32 H32 101.8

loop_
_geom_bond_atom_site_label_1
_geom_bond_atom_site_label_2
_geom_bond_distance
S1 O2 1.435(5)
S1 O1 1.430(5)
S1 N2 1.651(6)
S1 C10 1.741(8)
P1 O3 1.492(5)
P1 C20 1.816(7)
P1 C19 1.821(7)
P1 C26 1.815(7)
Cl1 C32 1.526(15)
Cl2 C32 1.692(15)
Cl3 C32 1.752(15)
N1 H1 0.8800
N1 C9 1.363(10)
N1 C1 1.329(11)
C28 H28 0.9500
C28 C29 1.371(11)
C28 C27 1.395(10)
N2 C8 1.413(9)
N2 C18 1.434(8)
C20 C21 1.367(10)
C20 C25 1.402(10)
C16 C15 1.395(10)
C16 C17 1.454(9)
C16 C10 1.413(9)
C15 H15 0.9500
C15 C13 1.392(10)
C29 H29 0.9500
C29 C30 1.390(11)
C21 H21 0.9500
C21 C22 1.383(11)
C13 C14 1.509(11)
C13 C12 1.392(11)
C22 H22 0.9500
C22 C23 1.396(12)
C23 H23 0.9500
C23 C24 1.360(12)
C14 H14A 0.9800
C14 H14B 0.9800
C14 H14C 0.9800
C7 H7 0.9500
C7 C8 1.377(11)
C7 C6 1.399(13)
C27 H27 0.9500
C27 C26 1.385(10)
C25 H25 0.9500
C25 C24 1.405(11)
C8 C9 1.441(10)
C19 H19A 0.9900
C19 H19B 0.9900
C19 C18 1.501(9)
C17 H17 0.9500
C17 C18 1.342(9)
C5 H5 0.9500
C5 C6 1.362(15)
C5 C4 1.429(14)
C31 H31 0.9500
C31 C30 1.373(10)
C31 C26 1.398(10)
C24 H24 0.9500
C30 H30 0.9500
C2 H2 0.9500
C2 C1 1.411(14)
C2 C3 1.365(16)
C9 C4 1.415(10)
C11 H11 0.9500
C11 C12 1.399(11)
C11 C10 1.368(10)
C1 H1A 0.9500
C3 H3 0.9500
C3 C4 1.395(13)
C12 H12 0.9500
C6 H6 0.9500
C32 H32 1.0000

loop_
_geom_torsion_atom_site_label_1
_geom_torsion_atom_site_label_2
_geom_torsion_atom_site_label_3
_geom_torsion_atom_site_label_4
_geom_torsion
S1 N2 C8 C7 -60.1(8)
S1 N2 C8 C9 119.6(6)
S1 N2 C18 C19 143.4(5)
S1 N2 C18 C17 -34.9(8)
P1 C20 C21 C22 179.9(6)
P1 C20 C25 C24 -179.5(5)
P1 C19 C18 N2 -70.7(6)
P1 C19 C18 C17 107.5(7)
O2 S1 N2 C8 123.0(5)
O2 S1 N2 C18 -61.9(5)
O2 S1 C10 C16 74.8(6)
O2 S1 C10 C11 -101.7(6)
O3 P1 C20 C21 10.5(6)
O3 P1 C20 C25 -169.7(6)
O3 P1 C19 C18 62.5(6)
O3 P1 C26 C27 176.7(5)
O3 P1 C26 C31 -5.1(6)
O1 S1 N2 C8 -7.1(6)
O1 S1 N2 C18 168.0(4)
O1 S1 C10 C16 -153.1(5)
O1 S1 C10 C11 30.4(7)
N1 C9 C4 C5 178.0(7)
N1 C9 C4 C3 0.3(11)
C28 C29 C30 C31 0.2(11)
C28 C27 C26 P1 179.5(5)
C28 C27 C26 C31 1.3(10)
N2 S1 C10 C16 -39.4(5)
N2 S1 C10 C11 144.1(6)
N2 C8 C9 N1 3.8(9)
N2 C8 C9 C4 -178.0(6)
C20 P1 C19 C18 -61.3(5)
C20 P1 C26 C27 -59.7(6)
C20 P1 C26 C31 118.5(5)
C20 C21 C22 C23 -0.2(12)
C20 C25 C24 C23 -0.5(11)
C16 C15 C13 C14 -178.6(7)
C16 C15 C13 C12 0.6(11)
C16 C17 C18 N2 -6.8(10)
C16 C17 C18 C19 175.1(6)
C15 C16 C17 C18 -154.6(7)
C15 C16 C10 S1 -177.0(5)
C15 C16 C10 C11 -0.6(9)
C15 C13 C12 C11 -0.8(11)
C29 C28 C27 C26 -2.8(10)
C21 C20 C25 C24 0.3(10)
C21 C22 C23 C24 0.0(12)
C22 C23 C24 C25 0.3(12)
C14 C13 C12 C11 178.5(7)
C7 C8 C9 N1 -176.5(7)
C7 C8 C9 C4 1.7(10)
C27 C28 C29 C30 2.1(11)
C25 C20 C21 C22 0.1(11)
C8 N2 C18 C19 -41.7(8)
C8 N2 C18 C17 140.0(7)
C8 C7 C6 C5 0.7(13)
C8 C9 C4 C5 -0.1(10)
C8 C9 C4 C3 -177.8(6)
C19 P1 C20 C21 137.0(5)
C19 P1 C20 C25 -43.2(6)
C19 P1 C26 C27 52.0(6)
C19 P1 C26 C31 -129.8(5)
C17 C16 C15 C13 175.9(6)
C17 C16 C10 S1 7.0(8)
C17 C16 C10 C11 -176.5(6)
C30 C31 C26 P1 -177.3(6)
C30 C31 C26 C27 0.9(10)
C2 C3 C4 C5 -177.3(8)
C2 C3 C4 C9 0.3(12)
C9 N1 C1 C2 -1.0(13)
C26 P1 C20 C21 -113.9(6)
C26 P1 C20 C25 66.0(6)
C26 P1 C19 C18 -175.0(5)
C26 C31 C30 C29 -1.7(11)
C1 N1 C9 C8 178.2(7)
C1 N1 C9 C4 0.0(11)
C1 C2 C3 C4 -1.2(14)
C3 C2 C1 N1 1.6(16)
C12 C11 C10 S1 176.7(5)
C12 C11 C10 C16 0.4(10)
C10 S1 N2 C8 -121.9(5)
C10 S1 N2 C18 53.2(5)
C10 C16 C15 C13 0.0(10)
C10 C16 C17 C18 21.2(10)
C10 C11 C12 C13 0.3(11)
C18 N2 C8 C7 125.2(7)
C18 N2 C8 C9 -55.2(8)
C6 C7 C8 N2 177.6(7)
C6 C7 C8 C9 -2.0(11)
C6 C5 C4 C9 -1.2(12)
C6 C5 C4 C3 176.5(8)
C4 C5 C6 C7 0.9(14)
